data_9001207
loop_
_publ_author_name
'Vencato, I.'
'Mattievich, E.'
'Mascarenhas, Y. P.'

_publ_section_title
;
 Crystal structure of synthetic lipscombite: A redetermination
;
_journal_name_full 'American Mineralogist'
_journal_page_first 456
_journal_page_last 460
_journal_volume 74
_journal_year 1989
_chemical_formula_sum 'Fe1.473 H O5 P'
_chemical_name_mineral Lipscombite
_space_group_IT_number 96
_symmetry_space_group_name_Hall 'P 4nw 2abw'
_symmetry_space_group_name_H-M 'P 43 21 2'
_cell_angle_alpha 90
_cell_angle_beta 90
_cell_angle_gamma 90
_cell_formula_units_Z 8
_cell_length_a 7.310
_cell_length_b 7.310
_cell_length_c 13.212
_cell_volume 705.998
_database_code_amcsd 0001230
_exptl_crystal_density_diffrn 3.655
_cod_original_formula_sum 'Fe1.473 P O5 H'
_cod_database_code 9001207

loop_
_space_group_symop_operation_xyz
x,y,z
y,x,-z
1/2-y,1/2+x,3/4+z
1/2-x,1/2+y,3/4-z
-x,-y,1/2+z
-y,-x,1/2-z
1/2+y,1/2-x,1/4+z
1/2+x,1/2-y,1/4-z

loop_
_atom_site_aniso_label
_atom_site_aniso_U_11
_atom_site_aniso_U_22
_atom_site_aniso_U_33
_atom_site_aniso_U_12
_atom_site_aniso_U_13
_atom_site_aniso_U_23
Fe1 0.04600 0.04600 0.01600 -0.02600 -0.00200 0.00200
Fe2 0.03100 0.03100 0.03800 -0.01700 -0.02700 0.02700
Fe3 0.00060 0.00800 0.03000 0.00000 0.00000 0.00000
P 0.02100 0.00700 0.01700 0.00300 0.00500 0.01000
O1 0.02800 0.02100 0.03400 0.00700 0.01000 -0.01200
O2 0.02900 0.01400 0.03700 -0.00500 0.00900 -0.00200
O3 0.04600 0.03600 0.04800 0.00000 -0.00600 0.00100
O4 0.02800 0.02900 0.03200 -0.00400 -0.01500 0.00200
O-H 0.01500 0.01500 0.01000 -0.00200 0.00400 0.00500

loop_
_atom_site_label
_atom_site_fract_x
_atom_site_fract_y
_atom_site_fract_z
_atom_site_occupancy
_atom_site_type_symbol
_atom_site_attached_hydrogens
Fe1 0.36800 0.36800 0.00000 0.78200 Fe 0
Fe2 0.13800 0.13800 0.50000 0.16400 Fe 0
Fe3 0.14890 0.38210 0.24580 1.00000 Fe 0
P 0.25700 0.00000 0.12400 1.00000 P 0
O1 0.38600 0.01120 0.05300 1.00000 O 0
O2 0.13400 0.12900 0.18400 1.00000 O 0
O3 0.13800 -0.13200 0.06200 1.00000 O 0
O4 0.37200 -0.11300 0.19300 1.00000 O 0
O-H 0.01200 0.23500 0.37300 1.00000 O 1

loop_
_cod_changelog_entry_id
_cod_changelog_entry_author
_cod_changelog_entry_date
_cod_changelog_entry_text
1
;cod-tools version 3.8.0
Id: cif_guess_AMCSD_atom_types 9574 2023-05-10 09:00:05Z saulius
;
2023-05-10T18:47:10+03:00
;Derived atom types and hydrogen counts
from atom names that follow the AMCSD naming convention
(Wat == water, O-H == hydroxyl).
;
2
;cod-tools version 3.10.1
Id: cif_fix_AMCSD_aniso_labels 10200 2024-08-01 14:09:44Z saulius
;
2024-08-02T12:19:58+03:00
;Changed the following '_atom_site_aniso_label' values:
'OH' -> 'O-H'
;

loop_
_cod_related_entry_id
_cod_related_entry_database
_cod_related_entry_code
1 AMCSD 0001230
